data_4037171
loop_
_publ_author_name
'Hahn, Sebastian'
'Geyer, Florian L.'
'Koser, Silke'
'Tverskoy, Olena'
'Rominger, Frank'
'Bunz, Uwe H. F.'

_publ_section_title
;
 Bent N-Heteroarenes.
;
_journal_issue 18
_journal_name_full 'The Journal of organic chemistry'
_journal_page_first 8485
_journal_page_last 8494
_journal_paper_doi 10.1021/acs.joc.6b01654
_journal_volume 81
_journal_year 2016
_chemical_formula_sum 'C44 H52 N4 Si2'
_chemical_formula_weight 693.07
_space_group_crystal_system triclinic
_space_group_IT_number 2
_space_group_name_Hall '-P 1'
_space_group_name_H-M_alt 'P -1'
_atom_sites_solution_hydrogens geom
_audit_creation_method SHELXL-2014/7
_cell_angle_alpha 74.000(3)
_cell_angle_beta 68.894(3)
_cell_angle_gamma 76.175(3)
_cell_formula_units_Z 4
_cell_length_a 14.2395(14)
_cell_length_b 17.3295(17)
_cell_length_c 18.5476(18)
_cell_measurement_reflns_used 2870
_cell_measurement_temperature 200(2)
_cell_measurement_theta_max 19.40
_cell_measurement_theta_min 2.35
_cell_volume 4054.3(7)
_computing_cell_refinement 'Bruker SAINT'
_computing_data_collection 'Bruker APEX2'
_computing_data_reduction 'Bruker SAINT'
_computing_molecular_graphics 'Bruker SHELXTL'
_computing_publication_material 'Bruker SHELXTL'
_computing_structure_refinement 'SHELXL-2014/7 (Sheldrick, 2014)'
_computing_structure_solution 'SHELXS-97 (Sheldrick 2008)'
_diffrn_ambient_temperature 200(2)
_diffrn_measured_fraction_theta_full 0.989
_diffrn_measured_fraction_theta_max 0.989
_diffrn_measurement_device_type 'Bruker APEX-II Quazar area detector'
_diffrn_measurement_method '\f and \w scans'
_diffrn_radiation_type MoK\a
_diffrn_radiation_wavelength 0.71073
_diffrn_reflns_av_R_equivalents 0.0639
_diffrn_reflns_av_unetI/netI 0.0851
_diffrn_reflns_Laue_measured_fraction_full 0.989
_diffrn_reflns_Laue_measured_fraction_max 0.989
_diffrn_reflns_limit_h_max 13
_diffrn_reflns_limit_h_min -13
_diffrn_reflns_limit_k_max 16
_diffrn_reflns_limit_k_min -17
_diffrn_reflns_limit_l_max 17
_diffrn_reflns_limit_l_min -18
_diffrn_reflns_number 27967
_diffrn_reflns_point_group_measured_fraction_full 0.989
_diffrn_reflns_point_group_measured_fraction_max 0.989
_diffrn_reflns_theta_full 20.492
_diffrn_reflns_theta_max 20.492
_diffrn_reflns_theta_min 1.203
_diffrn_source 'ImuS microsource'
_exptl_absorpt_coefficient_mu 0.122
_exptl_absorpt_correction_T_max 0.9292
_exptl_absorpt_correction_T_min 0.8463
_exptl_absorpt_correction_type multi-scan
_exptl_crystal_colour blue
_exptl_crystal_density_diffrn 1.135
_exptl_crystal_description plate
_exptl_crystal_F_000 1488
_exptl_crystal_size_max 0.210
_exptl_crystal_size_mid 0.110
_exptl_crystal_size_min 0.040
_refine_diff_density_max 0.759
_refine_diff_density_min -0.324
_refine_diff_density_rms 0.095
_refine_ls_extinction_method none
_refine_ls_goodness_of_fit_ref 1.601
_refine_ls_hydrogen_treatment constr
_refine_ls_matrix_type full
_refine_ls_number_parameters 901
_refine_ls_number_reflns 8021
_refine_ls_number_restraints 1743
_refine_ls_restrained_S_all 1.722
_refine_ls_R_factor_all 0.1926
_refine_ls_R_factor_gt 0.1186
_refine_ls_shift/su_max 0.001
_refine_ls_shift/su_mean 0.000
_refine_ls_structure_factor_coef Fsqd
_refine_ls_weighting_details 'w=1/[\s^2^(Fo^2^)+(0.1000P)^2^] where P=(Fo^2^+2Fc^2^)/3'
_refine_ls_weighting_scheme calc
_refine_ls_wR_factor_gt 0.2852
_refine_ls_wR_factor_ref 0.3145
_reflns_Friedel_coverage 0.000
_reflns_number_gt 4297
_reflns_number_total 8021
_reflns_threshold_expression 'I > 2\s(I)'
_cod_data_source_file jo6b01654_si_003.cif
_cod_data_source_block seh14
_cod_database_code 4037171
_shelx_shelxl_version_number 2014/7
_shelx_space_group_comment
; 
The symmetry employed for this shelxl refinement is uniquely defined 
by the following loop, which should always be used as a source of 
symmetry information in preference to the above space-group names. 
They are only intended as comments. 
;
_shelx_estimated_absorpt_t_min 0.975
_shelx_estimated_absorpt_t_max 0.995

loop_
_space_group_symop_operation_xyz
'x, y, z'
'-x, -y, -z'

loop_
_atom_site_label
_atom_site_type_symbol
_atom_site_fract_x
_atom_site_fract_y
_atom_site_fract_z
_atom_site_U_iso_or_equiv
_atom_site_adp_type
_atom_site_occupancy
_atom_site_site_symmetry_order
_atom_site_calc_flag
_atom_site_refinement_flags_posn
_atom_site_refinement_flags_adp
C11_1 C 0.1294(5) 0.2643(5) 0.3973(5) 0.0384(19) Uani 1 1 d . U
C12_1 C 0.1298(6) 0.3313(5) 0.4251(5) 0.043(2) Uani 1 1 d . U
N13_1 N 0.1351(5) 0.4054(4) 0.3738(4) 0.0495(19) Uani 1 1 d . U
C14_1 C 0.1344(6) 0.4671(5) 0.4010(5) 0.048(2) Uani 1 1 d . U
C15_1 C 0.1359(6) 0.5476(5) 0.3492(5) 0.054(2) Uani 1 1 d . U
H15_1 H 0.1382 0.5535 0.2961 0.065 Uiso 1 1 calc R U
C16_1 C 0.1340(6) 0.6131(6) 0.3747(6) 0.071(3) Uani 1 1 d . U
H16_1 H 0.1352 0.6647 0.3395 0.085 Uiso 1 1 calc R U
C17_1 C 0.1302(6) 0.6066(5) 0.4552(6) 0.052(2) Uani 1 1 d . U
C18_1 C 0.1273(6) 0.6767(6) 0.4796(6) 0.069(3) Uani 1 1 d . U
H18_1 H 0.1293 0.7277 0.4435 0.083 Uiso 1 1 calc R U
C19_1 C 0.1217(7) 0.6713(6) 0.5572(6) 0.073(3) Uani 1 1 d . U
H19_1 H 0.1209 0.7186 0.5740 0.088 Uiso 1 1 calc R U
C20_1 C 0.1172(7) 0.5965(6) 0.6104(6) 0.074(3) Uani 1 1 d . U
H20_1 H 0.1132 0.5928 0.6634 0.088 Uiso 1 1 calc R U
C21_1 C 0.1186(6) 0.5265(6) 0.5854(5) 0.056(2) Uani 1 1 d . U
H21_1 H 0.1152 0.4755 0.6214 0.067 Uiso 1 1 calc R U
C22_1 C 0.1250(6) 0.5329(5) 0.5083(6) 0.053(2) Uani 1 1 d . U
C23_1 C 0.1284(6) 0.4599(5) 0.4819(5) 0.046(2) Uani 1 1 d . U
N24_1 N 0.1251(4) 0.3886(4) 0.5336(4) 0.0474(18) Uani 1 1 d . U
C25_1 C 0.1260(5) 0.3223(5) 0.5049(5) 0.042(2) Uani 1 1 d . U
C26_1 C 0.1219(5) 0.2456(5) 0.5573(5) 0.043(2) Uani 1 1 d . U
C27_1 C 0.1199(5) 0.1780(5) 0.5292(5) 0.039(2) Uani 1 1 d . U
N28_1 N 0.1161(4) 0.1048(4) 0.5802(4) 0.0413(17) Uani 1 1 d . U
C29_1 C 0.1186(5) 0.0419(5) 0.5517(5) 0.039(2) Uani 1 1 d . U
C30_1 C 0.1132(6) -0.0366(5) 0.6002(5) 0.051(2) Uani 1 1 d . U
H30_1 H 0.1067 -0.0434 0.6543 0.061 Uiso 1 1 calc R U
C31_1 C 0.1170(6) -0.1027(5) 0.5732(5) 0.057(2) Uani 1 1 d . U
H31_1 H 0.1139 -0.1547 0.6076 0.068 Uiso 1 1 calc R U
C32_1 C 0.1256(6) -0.0934(5) 0.4925(5) 0.054(2) Uani 1 1 d . U
H32_1 H 0.1281 -0.1396 0.4733 0.065 Uiso 1 1 calc R U
C33_1 C 0.1304(6) -0.0198(5) 0.4424(5) 0.046(2) Uani 1 1 d . U
H33_1 H 0.1364 -0.0155 0.3888 0.055 Uiso 1 1 calc R U
C34_1 C 0.1266(5) 0.0517(5) 0.4687(5) 0.038(2) Uani 1 1 d . U
N35_1 N 0.1284(4) 0.1221(4) 0.4203(4) 0.0367(17) Uani 1 1 d . U
C36_1 C 0.1263(5) 0.1867(5) 0.4489(5) 0.0348(19) Uani 1 1 d . U
Si1_1 Si 0.1098(2) 0.30060(16) 0.15563(15) 0.0761(10) Uani 1 1 d D U
C1_1 C 0.1289(6) 0.2745(5) 0.3173(4) 0.047(2) Uani 1 1 d D U
C2_1 C 0.1239(5) 0.2815(4) 0.2529(4) 0.058(3) Uani 1 1 d D U
C41_1 C 0.0032(4) 0.2462(4) 0.1695(4) 0.093(3) Uani 1 1 d D U
H41_1 H -0.0105 0.2623 0.1177 0.112 Uiso 1 1 calc R U
C42_1 C 0.0331(7) 0.1563(4) 0.1836(7) 0.136(5) Uani 1 1 d D U
H42A_1 H 0.0975 0.1421 0.1433 0.204 Uiso 1 1 calc R U
H42B_1 H 0.0415 0.1362 0.2361 0.204 Uiso 1 1 calc R U
H42C_1 H -0.0202 0.1315 0.1808 0.204 Uiso 1 1 calc R U
C43_1 C -0.0944(5) 0.2725(6) 0.2288(6) 0.126(4) Uani 1 1 d D U
H43A_1 H -0.1108 0.3319 0.2170 0.190 Uiso 1 1 calc R U
H43B_1 H -0.1492 0.2490 0.2265 0.190 Uiso 1 1 calc R U
H43C_1 H -0.0875 0.2538 0.2818 0.190 Uiso 1 1 calc R U
C44_1 C 0.2310(5) 0.2564(6) 0.0886(4) 0.131(4) Uani 1 1 d D U
H44_1 H 0.2330 0.1972 0.1130 0.157 Uiso 1 1 calc R U
C45_1 C 0.2295(7) 0.2582(9) 0.0085(5) 0.166(6) Uani 1 1 d D U
H45A_1 H 0.1629 0.2480 0.0122 0.249 Uiso 1 1 calc R U
H45B_1 H 0.2416 0.3116 -0.0255 0.249 Uiso 1 1 calc R U
H45C_1 H 0.2829 0.2161 -0.0142 0.249 Uiso 1 1 calc R U
C46_1 C 0.3271(5) 0.2709(12) 0.0913(7) 0.255(10) Uani 1 1 d D U
H46A_1 H 0.3214 0.2687 0.1461 0.382 Uiso 1 1 calc R U
H46B_1 H 0.3827 0.2291 0.0705 0.382 Uiso 1 1 calc R U
H46C_1 H 0.3415 0.3246 0.0591 0.382 Uiso 1 1 calc R U
C47_1 C 0.0763(8) 0.4122(3) 0.1253(6) 0.176(5) Uani 1 1 d D U
H47_1 H 0.0089 0.4164 0.1678 0.211 Uiso 1 1 calc R U
C48_1 C 0.1189(14) 0.4663(5) 0.1493(10) 0.259(10) Uani 1 1 d D U
H48A_1 H 0.1437 0.4361 0.1937 0.388 Uiso 1 1 calc R U
H48B_1 H 0.1755 0.4874 0.1048 0.388 Uiso 1 1 calc R U
H48C_1 H 0.0660 0.5117 0.1655 0.388 Uiso 1 1 calc R U
C49_1 C 0.0343(17) 0.4440(7) 0.0596(11) 0.337(13) Uani 1 1 d D U
H49A_1 H 0.0090 0.4006 0.0510 0.505 Uiso 1 1 calc R U
H49B_1 H -0.0219 0.4885 0.0723 0.505 Uiso 1 1 calc R U
H49C_1 H 0.0877 0.4642 0.0117 0.505 Uiso 1 1 calc R U
Si2_1 Si 0.1245(2) 0.20110(18) 0.80510(15) 0.0818(10) Uani 1 1 d D U
C3_1 C 0.1187(6) 0.2345(5) 0.6385(4) 0.052(2) Uani 1 1 d D U
C4_1 C 0.1186(5) 0.2207(4) 0.7051(4) 0.066(3) Uani 1 1 d D U
C51_1 C 0.2168(5) 0.2645(4) 0.8008(4) 0.095(3) Uani 1 1 d D U
H51_1 H 0.2245 0.2495 0.8546 0.114 Uiso 1 1 calc R U
C52_1 C 0.3207(5) 0.2448(6) 0.7455(6) 0.116(4) Uani 1 1 d D U
H52A_1 H 0.3431 0.1859 0.7564 0.174 Uiso 1 1 calc R U
H52B_1 H 0.3193 0.2631 0.6910 0.174 Uiso 1 1 calc R U
H52C_1 H 0.3682 0.2723 0.7530 0.174 Uiso 1 1 calc R U
C53_1 C 0.1784(7) 0.3534(4) 0.7873(7) 0.144(5) Uani 1 1 d D U
H53A_1 H 0.1101 0.3637 0.8247 0.216 Uiso 1 1 calc R U
H53B_1 H 0.2244 0.3820 0.7952 0.216 Uiso 1 1 calc R U
H53C_1 H 0.1756 0.3729 0.7331 0.216 Uiso 1 1 calc R U
C54_1 C -0.0065(5) 0.2286(5) 0.8712(4) 0.140(5) Uani 1 1 d D U
H54_1 H -0.0357 0.1775 0.8844 0.168 Uiso 1 1 calc R U
C55_1 C -0.0784(7) 0.2889(8) 0.8352(6) 0.177(7) Uani 1 1 d D U
H55A_1 H -0.0693 0.2790 0.7834 0.265 Uiso 1 1 calc R U
H55B_1 H -0.1484 0.2840 0.8695 0.265 Uiso 1 1 calc R U
H55C_1 H -0.0651 0.3437 0.8288 0.265 Uiso 1 1 calc R U
C56_1 C -0.0130(8) 0.2374(10) 0.9504(5) 0.212(8) Uani 1 1 d D U
H56A_1 H 0.0369 0.1954 0.9701 0.317 Uiso 1 1 calc R U
H56B_1 H 0.0017 0.2912 0.9463 0.317 Uiso 1 1 calc R U
H56C_1 H -0.0817 0.2314 0.9871 0.317 Uiso 1 1 calc R U
C57_1 C 0.1730(6) 0.0905(3) 0.8315(4) 0.094(3) Uani 1 1 d D U
H57_1 H 0.2444 0.0842 0.7947 0.113 Uiso 1 1 calc R U
C58_1 C 0.1229(8) 0.0359(4) 0.8125(6) 0.110(4) Uani 1 1 d D U
H58A_1 H 0.1169 0.0578 0.7594 0.166 Uiso 1 1 calc R U
H58B_1 H 0.1640 -0.0184 0.8144 0.166 Uiso 1 1 calc R U
H58C_1 H 0.0549 0.0322 0.8511 0.166 Uiso 1 1 calc R U
C59_1 C 0.1852(9) 0.0614(5) 0.9116(5) 0.138(5) Uani 1 1 d D U
H59A_1 H 0.2184 0.0995 0.9209 0.207 Uiso 1 1 calc R U
H59B_1 H 0.1180 0.0581 0.9516 0.207 Uiso 1 1 calc R U
H59C_1 H 0.2271 0.0075 0.9149 0.207 Uiso 1 1 calc R U
C11_2 C 0.3741(5) 0.7186(5) 0.6042(5) 0.039(2) Uani 1 1 d . U
C12_2 C 0.3704(5) 0.8015(5) 0.5754(5) 0.041(2) Uani 1 1 d . U
N13_2 N 0.3662(5) 0.8485(4) 0.6247(4) 0.0459(18) Uani 1 1 d . U
C14_2 C 0.3668(6) 0.9261(5) 0.5951(5) 0.046(2) Uani 1 1 d . U
C15_2 C 0.3638(6) 0.9796(5) 0.6444(5) 0.061(2) Uani 1 1 d . U
H15_2 H 0.3601 0.9578 0.6981 0.073 Uiso 1 1 calc R U
C16_2 C 0.3660(6) 1.0591(5) 0.6152(6) 0.063(3) Uani 1 1 d . U
H16_2 H 0.3632 1.0920 0.6495 0.075 Uiso 1 1 calc R U
C17_2 C 0.3724(6) 1.0970(5) 0.5349(6) 0.054(2) Uani 1 1 d . U
C18_2 C 0.3760(6) 1.1800(5) 0.5051(6) 0.065(3) Uani 1 1 d . U
H18_2 H 0.3744 1.2135 0.5385 0.078 Uiso 1 1 calc R U
C19_2 C 0.3818(6) 1.2126(6) 0.4295(6) 0.069(3) Uani 1 1 d . U
H19_2 H 0.3833 1.2693 0.4106 0.083 Uiso 1 1 calc R U
C20_2 C 0.3855(6) 1.1668(5) 0.3785(6) 0.070(3) Uani 1 1 d . U
H20_2 H 0.3917 1.1915 0.3248 0.084 Uiso 1 1 calc R U
C21_2 C 0.3802(6) 1.0852(5) 0.4055(6) 0.061(2) Uani 1 1 d . U
H21_2 H 0.3805 1.0535 0.3710 0.073 Uiso 1 1 calc R U
C22_2 C 0.3745(6) 1.0491(5) 0.4847(6) 0.049(2) Uani 1 1 d . U
C23_2 C 0.3723(6) 0.9616(5) 0.5126(5) 0.043(2) Uani 1 1 d . U
N24_2 N 0.3736(5) 0.9184(4) 0.4646(4) 0.0456(18) Uani 1 1 d . U
C25_2 C 0.3721(6) 0.8375(5) 0.4948(5) 0.043(2) Uani 1 1 d . U
C26_2 C 0.3742(5) 0.7873(5) 0.4456(5) 0.041(2) Uani 1 1 d . U
C27_2 C 0.3748(5) 0.7046(5) 0.4751(5) 0.0356(19) Uani 1 1 d . U
N28_2 N 0.3786(4) 0.6565(4) 0.4261(4) 0.0421(17) Uani 1 1 d . U
C29_2 C 0.3787(6) 0.5776(5) 0.4562(5) 0.042(2) Uani 1 1 d . U
C30_2 C 0.3825(6) 0.5256(5) 0.4083(5) 0.053(2) Uani 1 1 d . U
H30_2 H 0.3850 0.5479 0.3548 0.064 Uiso 1 1 calc R U
C31_2 C 0.3826(6) 0.4450(6) 0.4363(6) 0.063(3) Uani 1 1 d . U
H31_2 H 0.3884 0.4110 0.4020 0.076 Uiso 1 1 calc R U
C32_2 C 0.3740(6) 0.4110(5) 0.5166(6) 0.062(3) Uani 1 1 d . U
H32_2 H 0.3697 0.3548 0.5364 0.075 Uiso 1 1 calc R U
C33_2 C 0.3719(6) 0.4574(5) 0.5669(5) 0.054(2) Uani 1 1 d . U
H33_2 H 0.3682 0.4336 0.6203 0.064 Uiso 1 1 calc R U
C34_2 C 0.3753(6) 0.5423(5) 0.5366(5) 0.042(2) Uani 1 1 d . U
N35_2 N 0.3714(4) 0.5879(4) 0.5852(4) 0.0406(17) Uani 1 1 d . U
C36_2 C 0.3726(5) 0.6684(5) 0.5552(5) 0.040(2) Uani 1 1 d . U
Si1_2 Si 0.4103(2) 0.6163(2) 0.84205(17) 0.0915(12) Uani 1 1 d D U
C1_2 C 0.3825(6) 0.6836(5) 0.6811(5) 0.046(2) Uani 1 1 d D U
C2_2 C 0.3936(6) 0.6553(5) 0.7453(5) 0.059(3) Uani 1 1 d D U
C41_2 C 0.5450(8) 0.5810(10) 0.8297(8) 0.183(6) Uani 1 1 d D U
H41_2 H 0.5509 0.6153 0.8628 0.219 Uiso 1 1 calc R U
C42_2 C 0.6216(9) 0.6079(11) 0.7630(7) 0.212(8) Uani 1 1 d D U
H42A_2 H 0.5955 0.6604 0.7345 0.317 Uiso 1 1 calc R U
H42B_2 H 0.6781 0.6142 0.7782 0.317 Uiso 1 1 calc R U
H42C_2 H 0.6458 0.5683 0.7288 0.317 Uiso 1 1 calc R U
C43_2 C 0.5734(13) 0.5035(13) 0.8776(13) 0.43(2) Uani 1 1 d D U
H43A_2 H 0.5144 0.4893 0.9235 0.648 Uiso 1 1 calc R U
H43B_2 H 0.5964 0.4615 0.8462 0.648 Uiso 1 1 calc R U
H43C_2 H 0.6287 0.5073 0.8955 0.648 Uiso 1 1 calc R U
C44_2 C 0.3520(14) 0.6980(9) 0.8986(8) 0.210(7) Uani 1 1 d D U
H44_2 H 0.2780 0.6966 0.9106 0.252 Uiso 1 1 calc R U
C45_2 C 0.3594(15) 0.6779(12) 0.9817(8) 0.300(11) Uani 1 1 d D U
H45A_2 H 0.3548 0.6203 1.0048 0.450 Uiso 1 1 calc R U
H45B_2 H 0.4248 0.6891 0.9795 0.450 Uiso 1 1 calc R U
H45C_2 H 0.3036 0.7113 1.0143 0.450 Uiso 1 1 calc R U
C46_2 C 0.3576(16) 0.7796(9) 0.8576(8) 0.243(9) Uani 1 1 d D U
H46A_2 H 0.3521 0.7862 0.8050 0.365 Uiso 1 1 calc R U
H46B_2 H 0.3017 0.8156 0.8872 0.365 Uiso 1 1 calc R U
H46C_2 H 0.4229 0.7935 0.8523 0.365 Uiso 1 1 calc R U
C47_2 C 0.3429(12) 0.5244(9) 0.8880(10) 0.219(7) Uani 1 1 d D U
H47_2 H 0.3572 0.4955 0.9385 0.262 Uiso 1 1 calc R U
C48_2 C 0.2345(12) 0.5470(12) 0.9025(11) 0.319(10) Uani 1 1 d D U
H48A_2 H 0.2069 0.5839 0.9394 0.478 Uiso 1 1 calc R U
H48B_2 H 0.2211 0.5743 0.8526 0.478 Uiso 1 1 calc R U
H48C_2 H 0.2019 0.4982 0.9253 0.478 Uiso 1 1 calc R U
C49_2 C 0.3801(15) 0.4665(11) 0.8296(12) 0.285(10) Uani 1 1 d D U
H49A_2 H 0.4539 0.4492 0.8178 0.427 Uiso 1 1 calc R U
H49B_2 H 0.3455 0.4188 0.8534 0.427 Uiso 1 1 calc R U
H49C_2 H 0.3647 0.4949 0.7807 0.427 Uiso 1 1 calc R U
Si2_2 Si 0.3610(2) 0.8944(2) 0.20043(17) 0.0860(11) Uani 1 1 d D U
C3_2 C 0.3719(6) 0.8221(5) 0.3656(5) 0.049(2) Uani 1 1 d D U
C4_2 C 0.3665(7) 0.8513(5) 0.3013(5) 0.060(3) Uani 1 1 d D U
C51_2 C 0.4169(11) 0.9929(8) 0.1666(9) 0.164(5) Uani 1 1 d D U
H51_2 H 0.4150 1.0181 0.1116 0.197 Uiso 1 1 calc R U
C52_2 C 0.5177(11) 0.9839(10) 0.1667(11) 0.255(9) Uani 1 1 d D U
H52A_2 H 0.5619 0.9464 0.1327 0.383 Uiso 1 1 calc R U
H52B_2 H 0.5409 1.0369 0.1467 0.383 Uiso 1 1 calc R U
H52C_2 H 0.5204 0.9621 0.2207 0.383 Uiso 1 1 calc R U
C53_2 C 0.3509(13) 1.0518(9) 0.2202(10) 0.223(7) Uani 1 1 d D U
H53A_2 H 0.2799 1.0593 0.2214 0.335 Uiso 1 1 calc R U
H53B_2 H 0.3549 1.0295 0.2739 0.335 Uiso 1 1 calc R U
H53C_2 H 0.3755 1.1043 0.1998 0.335 Uiso 1 1 calc R U
C54_2 C 0.2245(8) 0.9222(8) 0.2042(6) 0.121(4) Uani 1 1 d D U
H54_2 H 0.2077 0.9736 0.2238 0.145 Uiso 1 1 calc R U
C55_2 C 0.1490(8) 0.8789(8) 0.2659(7) 0.138(5) Uani 1 1 d D U
H55A_2 H 0.1699 0.8595 0.3136 0.208 Uiso 1 1 calc R U
H55B_2 H 0.0835 0.9152 0.2775 0.208 Uiso 1 1 calc R U
H55C_2 H 0.1419 0.8324 0.2489 0.208 Uiso 1 1 calc R U
C56_2 C 0.2060(9) 0.9567(8) 0.1263(6) 0.144(5) Uani 1 1 d D U
H56A_2 H 0.2628 0.9846 0.0895 0.216 Uiso 1 1 calc R U
H56B_2 H 0.2008 0.9127 0.1049 0.216 Uiso 1 1 calc R U
H56C_2 H 0.1424 0.9955 0.1335 0.216 Uiso 1 1 calc R U
C57_2 C 0.4382(12) 0.8210(9) 0.1417(7) 0.204(6) Uani 1 1 d D U
H57_2 H 0.5063 0.8102 0.1498 0.245 Uiso 1 1 calc R U
C58_2 C 0.4026(15) 0.7408(9) 0.1683(9) 0.269(9) Uani 1 1 d D U
H58A_2 H 0.3905 0.7220 0.2253 0.404 Uiso 1 1 calc R U
H58B_2 H 0.3391 0.7462 0.1567 0.404 Uiso 1 1 calc R U
H58C_2 H 0.4546 0.7014 0.1404 0.404 Uiso 1 1 calc R U
C59_2 C 0.4585(16) 0.8539(12) 0.0524(8) 0.346(12) Uani 1 1 d D U
H59A_2 H 0.4818 0.9067 0.0374 0.518 Uiso 1 1 calc R U
H59B_2 H 0.5111 0.8157 0.0234 0.518 Uiso 1 1 calc R U
H59C_2 H 0.3956 0.8605 0.0397 0.518 Uiso 1 1 calc R U

loop_
_atom_site_aniso_label
_atom_site_aniso_U_11
_atom_site_aniso_U_22
_atom_site_aniso_U_33
_atom_site_aniso_U_23
_atom_site_aniso_U_13
_atom_site_aniso_U_12
C11_1 0.028(5) 0.041(4) 0.047(4) -0.014(3) -0.009(4) -0.005(4)
C12_1 0.033(5) 0.052(4) 0.048(4) -0.015(3) -0.015(4) -0.004(4)
N13_1 0.046(5) 0.041(4) 0.065(5) -0.016(3) -0.021(4) -0.004(3)
C14_1 0.037(5) 0.051(4) 0.058(5) -0.020(3) -0.010(4) -0.006(4)
C15_1 0.042(5) 0.044(4) 0.073(6) -0.013(4) -0.016(5) -0.005(4)
C16_1 0.065(7) 0.061(5) 0.088(6) -0.021(5) -0.025(5) -0.005(5)
C17_1 0.037(5) 0.043(4) 0.078(5) -0.025(4) -0.014(4) -0.001(4)
C18_1 0.060(6) 0.058(5) 0.092(6) -0.032(5) -0.019(5) -0.002(5)
C19_1 0.066(7) 0.067(5) 0.093(6) -0.036(5) -0.021(6) -0.006(5)
C20_1 0.065(7) 0.078(5) 0.087(6) -0.033(5) -0.023(5) -0.011(5)
C21_1 0.035(5) 0.069(5) 0.069(5) -0.027(4) -0.017(4) -0.004(5)
C22_1 0.036(5) 0.059(4) 0.068(5) -0.025(4) -0.011(4) -0.009(4)
C23_1 0.028(5) 0.049(4) 0.061(5) -0.019(3) -0.008(4) -0.006(4)
N24_1 0.029(4) 0.054(4) 0.063(4) -0.021(3) -0.013(3) -0.006(3)
C25_1 0.029(5) 0.048(4) 0.055(4) -0.019(3) -0.017(4) -0.002(4)
C26_1 0.031(5) 0.056(4) 0.048(4) -0.021(3) -0.014(4) -0.003(4)
C27_1 0.033(5) 0.046(4) 0.042(4) -0.014(3) -0.017(4) -0.004(4)
N28_1 0.042(4) 0.053(4) 0.038(4) -0.013(3) -0.022(3) -0.006(3)
C29_1 0.033(5) 0.045(4) 0.042(4) -0.007(3) -0.019(4) -0.005(4)
C30_1 0.047(6) 0.053(4) 0.050(5) -0.005(4) -0.017(4) -0.008(4)
C31_1 0.061(6) 0.049(5) 0.059(5) -0.007(4) -0.021(5) -0.006(5)
C32_1 0.052(6) 0.047(5) 0.066(5) -0.018(4) -0.019(5) -0.004(4)
C33_1 0.046(5) 0.052(4) 0.048(5) -0.016(4) -0.018(4) -0.011(4)
C34_1 0.036(5) 0.045(4) 0.040(4) -0.012(3) -0.014(4) -0.009(4)
N35_1 0.035(4) 0.043(3) 0.035(4) -0.013(3) -0.011(3) -0.007(3)
C36_1 0.023(5) 0.044(4) 0.040(4) -0.015(3) -0.009(4) -0.005(4)
Si1_1 0.097(2) 0.089(2) 0.051(2) 0.0024(16) -0.0389(17) -0.0269(19)
C1_1 0.051(6) 0.042(5) 0.050(4) -0.015(4) -0.013(4) -0.009(4)
C2_1 0.071(6) 0.052(5) 0.052(5) -0.019(4) -0.016(4) -0.010(5)
C41_1 0.104(7) 0.112(7) 0.075(7) -0.021(6) -0.027(5) -0.036(6)
C42_1 0.158(11) 0.115(7) 0.138(11) -0.043(7) -0.026(9) -0.038(7)
C43_1 0.107(8) 0.130(9) 0.114(10) -0.004(8) -0.014(6) -0.025(7)
C44_1 0.112(7) 0.232(12) 0.076(7) -0.069(7) -0.021(6) -0.048(7)
C45_1 0.144(11) 0.303(18) 0.083(8) -0.088(9) -0.017(7) -0.064(11)
C46_1 0.138(9) 0.53(3) 0.157(14) -0.177(17) -0.017(9) -0.094(12)
C47_1 0.276(14) 0.111(7) 0.180(12) 0.046(7) -0.146(10) -0.074(7)
C48_1 0.45(3) 0.085(9) 0.32(2) 0.070(10) -0.29(2) -0.066(12)
C49_1 0.52(3) 0.221(16) 0.36(2) 0.120(14) -0.34(2) -0.117(18)
Si2_1 0.094(2) 0.117(3) 0.0490(19) -0.0287(18) -0.0320(17) -0.016(2)
C3_1 0.049(6) 0.059(5) 0.051(4) -0.022(4) -0.015(4) -0.003(5)
C4_1 0.066(6) 0.092(7) 0.046(5) -0.025(4) -0.019(4) -0.011(5)
C51_1 0.112(7) 0.122(7) 0.072(7) -0.039(6) -0.042(5) -0.015(6)
C52_1 0.101(7) 0.139(10) 0.121(10) -0.039(8) -0.036(6) -0.028(7)
C53_1 0.170(11) 0.126(8) 0.167(13) -0.063(8) -0.074(10) -0.010(7)
C54_1 0.125(7) 0.221(12) 0.066(7) -0.048(7) -0.035(6) 0.017(7)
C55_1 0.177(11) 0.252(15) 0.108(10) -0.104(10) -0.070(9) 0.068(11)
C56_1 0.141(12) 0.40(2) 0.089(8) -0.116(11) -0.036(8) 0.039(13)
C57_1 0.115(8) 0.128(6) 0.051(6) -0.006(5) -0.039(6) -0.037(6)
C58_1 0.124(9) 0.125(8) 0.098(9) -0.021(7) -0.050(8) -0.026(7)
C59_1 0.175(12) 0.164(11) 0.078(7) 0.004(7) -0.063(8) -0.029(9)
C11_2 0.028(5) 0.044(4) 0.046(4) -0.008(3) -0.012(4) -0.007(4)
C12_2 0.028(5) 0.047(4) 0.050(4) -0.012(3) -0.015(4) -0.006(4)
N13_2 0.045(4) 0.043(4) 0.055(4) -0.019(3) -0.017(4) -0.005(3)
C14_2 0.033(5) 0.047(4) 0.058(5) -0.016(3) -0.014(4) -0.004(4)
C15_2 0.062(6) 0.058(5) 0.068(6) -0.028(4) -0.018(5) -0.005(5)
C16_2 0.061(6) 0.052(5) 0.082(5) -0.031(4) -0.018(5) -0.009(5)
C17_2 0.034(5) 0.043(4) 0.085(5) -0.025(4) -0.015(5) -0.001(4)
C18_2 0.048(6) 0.048(5) 0.094(6) -0.024(4) -0.011(5) -0.006(4)
C19_2 0.055(6) 0.045(5) 0.099(6) -0.013(5) -0.017(6) -0.006(5)
C20_2 0.064(6) 0.045(5) 0.095(6) -0.004(4) -0.026(5) -0.008(5)
C21_2 0.059(6) 0.041(4) 0.082(5) -0.007(4) -0.026(5) -0.008(4)
C22_2 0.029(5) 0.042(4) 0.077(5) -0.015(3) -0.016(4) -0.004(4)
C23_2 0.035(5) 0.040(4) 0.060(4) -0.014(3) -0.018(4) -0.005(4)
N24_2 0.038(4) 0.043(4) 0.059(4) -0.014(3) -0.018(4) -0.005(3)
C25_2 0.032(5) 0.046(4) 0.050(4) -0.011(3) -0.011(4) -0.006(4)
C26_2 0.035(5) 0.041(4) 0.048(4) -0.009(3) -0.017(4) -0.003(4)
C27_2 0.028(5) 0.037(4) 0.044(4) -0.008(3) -0.015(4) -0.003(3)
N28_2 0.036(4) 0.046(4) 0.049(4) -0.012(3) -0.022(3) 0.000(3)
C29_2 0.032(5) 0.040(4) 0.059(5) -0.017(3) -0.019(4) 0.000(4)
C30_2 0.040(5) 0.061(5) 0.069(5) -0.024(4) -0.023(4) -0.004(4)
C31_2 0.056(6) 0.055(5) 0.083(6) -0.027(4) -0.022(5) -0.003(5)
C32_2 0.055(6) 0.044(5) 0.093(6) -0.024(4) -0.022(5) -0.007(4)
C33_2 0.049(6) 0.043(4) 0.070(6) -0.008(4) -0.020(5) -0.010(4)
C34_2 0.031(5) 0.038(4) 0.061(5) -0.012(3) -0.018(4) -0.004(4)
N35_2 0.036(4) 0.038(3) 0.046(4) -0.004(3) -0.014(3) -0.008(3)
C36_2 0.034(5) 0.038(4) 0.045(4) -0.006(3) -0.012(4) -0.006(4)
Si1_2 0.070(2) 0.155(3) 0.042(2) 0.0010(19) -0.0220(16) -0.023(2)
C1_2 0.041(5) 0.051(5) 0.046(4) -0.011(4) -0.014(4) -0.006(4)
C2_2 0.052(6) 0.073(6) 0.054(5) -0.008(4) -0.018(4) -0.014(5)
C41_2 0.086(7) 0.312(14) 0.087(9) 0.061(9) -0.037(6) -0.020(7)
C42_2 0.086(9) 0.39(2) 0.097(10) 0.044(11) -0.024(7) -0.042(10)
C43_2 0.164(16) 0.48(2) 0.38(3) 0.23(2) -0.046(16) 0.018(15)
C44_2 0.275(15) 0.252(11) 0.098(9) -0.061(9) -0.076(10) 0.024(11)
C45_2 0.41(3) 0.38(2) 0.103(10) -0.095(12) -0.122(13) 0.063(19)
C46_2 0.43(3) 0.229(12) 0.094(11) -0.081(10) -0.096(13) -0.017(13)
C47_2 0.198(12) 0.244(12) 0.189(14) 0.094(9) -0.095(11) -0.100(10)
C48_2 0.213(13) 0.39(2) 0.27(2) 0.169(15) -0.114(13) -0.126(12)
C49_2 0.35(2) 0.244(15) 0.266(19) 0.067(12) -0.139(16) -0.140(14)
Si2_2 0.087(2) 0.115(3) 0.047(2) 0.0058(18) -0.0290(17) -0.014(2)
C3_2 0.047(6) 0.045(5) 0.053(4) -0.009(4) -0.018(4) -0.001(4)
C4_2 0.068(6) 0.059(6) 0.053(5) -0.005(4) -0.027(5) -0.003(5)
C51_2 0.191(11) 0.159(9) 0.140(11) 0.059(7) -0.091(10) -0.066(8)
C52_2 0.214(12) 0.227(16) 0.32(2) 0.110(13) -0.159(12) -0.107(11)
C53_2 0.308(17) 0.171(12) 0.219(16) 0.015(10) -0.130(13) -0.082(11)
C54_2 0.121(7) 0.155(10) 0.086(8) 0.016(7) -0.066(6) -0.016(6)
C55_2 0.115(9) 0.191(13) 0.102(9) -0.019(8) -0.036(7) -0.022(8)
C56_2 0.150(11) 0.188(13) 0.102(8) 0.008(8) -0.089(8) -0.008(9)
C57_2 0.274(14) 0.212(11) 0.087(8) -0.042(8) -0.073(9) 0.074(10)
C58_2 0.49(3) 0.191(12) 0.135(13) -0.078(10) -0.129(15) 0.036(13)
C59_2 0.46(3) 0.35(2) 0.090(9) -0.055(10) -0.068(11) 0.169(18)

loop_
_atom_type_symbol
_atom_type_description
_atom_type_scat_dispersion_real
_atom_type_scat_dispersion_imag
_atom_type_scat_source
C C 0.0033 0.0016 'International Tables Vol C Tables 4.2.6.8 and 6.1.1.4'
H H 0.0000 0.0000 'International Tables Vol C Tables 4.2.6.8 and 6.1.1.4'
N N 0.0061 0.0033 'International Tables Vol C Tables 4.2.6.8 and 6.1.1.4'
Si Si 0.0817 0.0704 'International Tables Vol C Tables 4.2.6.8 and 6.1.1.4'

loop_
_geom_angle_atom_site_label_1
_geom_angle_atom_site_label_2
_geom_angle_atom_site_label_3
_geom_angle
C12_1 C11_1 C36_1 119.4(8)
C12_1 C11_1 C1_1 120.2(7)
C36_1 C11_1 C1_1 120.4(7)
N13_1 C12_1 C11_1 118.5(8)
N13_1 C12_1 C25_1 121.0(8)
C11_1 C12_1 C25_1 120.5(8)
C14_1 N13_1 C12_1 117.6(8)
N13_1 C14_1 C23_1 122.5(8)
N13_1 C14_1 C15_1 119.3(8)
C23_1 C14_1 C15_1 118.2(8)
C16_1 C15_1 C14_1 121.5(9)
C16_1 C15_1 H15_1 119.2
C14_1 C15_1 H15_1 119.2
C15_1 C16_1 C17_1 120.9(9)
C15_1 C16_1 H16_1 119.5
C17_1 C16_1 H16_1 119.5
C22_1 C17_1 C18_1 120.1(9)
C22_1 C17_1 C16_1 120.8(9)
C18_1 C17_1 C16_1 119.1(9)
C19_1 C18_1 C17_1 119.5(10)
C19_1 C18_1 H18_1 120.3
C17_1 C18_1 H18_1 120.3
C18_1 C19_1 C20_1 120.1(10)
C18_1 C19_1 H19_1 120.0
C20_1 C19_1 H19_1 120.0
C19_1 C20_1 C21_1 119.9(10)
C19_1 C20_1 H20_1 120.0
C21_1 C20_1 H20_1 120.0
C22_1 C21_1 C20_1 119.2(9)
C22_1 C21_1 H21_1 120.4
C20_1 C21_1 H21_1 120.4
C21_1 C22_1 C17_1 121.2(9)
C21_1 C22_1 C23_1 119.2(9)
C17_1 C22_1 C23_1 119.6(9)
N24_1 C23_1 C14_1 122.0(8)
N24_1 C23_1 C22_1 119.1(8)
C14_1 C23_1 C22_1 119.0(8)
C23_1 N24_1 C25_1 115.8(7)
N24_1 C25_1 C26_1 118.1(8)
N24_1 C25_1 C12_1 121.1(8)
C26_1 C25_1 C12_1 120.8(8)
C25_1 C26_1 C27_1 118.5(8)
C25_1 C26_1 C3_1 122.1(8)
C27_1 C26_1 C3_1 119.4(8)
N28_1 C27_1 C26_1 117.7(7)
N28_1 C27_1 C36_1 121.6(7)
C26_1 C27_1 C36_1 120.6(8)
C29_1 N28_1 C27_1 116.6(7)
N28_1 C29_1 C30_1 121.1(8)
N28_1 C29_1 C34_1 121.0(7)
C30_1 C29_1 C34_1 117.9(8)
C31_1 C30_1 C29_1 123.0(8)
C31_1 C30_1 H30_1 118.5
C29_1 C30_1 H30_1 118.5
C30_1 C31_1 C32_1 119.2(8)
C30_1 C31_1 H31_1 120.4
C32_1 C31_1 H31_1 120.4
C33_1 C32_1 C31_1 121.2(8)
C33_1 C32_1 H32_1 119.4
C31_1 C32_1 H32_1 119.4
C32_1 C33_1 C34_1 121.4(8)
C32_1 C33_1 H33_1 119.3
C34_1 C33_1 H33_1 119.3
N35_1 C34_1 C33_1 120.4(8)
N35_1 C34_1 C29_1 122.2(7)
C33_1 C34_1 C29_1 117.4(7)
C34_1 N35_1 C36_1 117.1(7)
N35_1 C36_1 C11_1 118.5(7)
N35_1 C36_1 C27_1 121.4(7)
C11_1 C36_1 C27_1 120.1(7)
C2_1 Si1_1 C47_1 106.5(3)
C2_1 Si1_1 C44_1 108.1(3)
C47_1 Si1_1 C44_1 114.0(3)
C2_1 Si1_1 C41_1 105.6(3)
C47_1 Si1_1 C41_1 111.8(3)
C44_1 Si1_1 C41_1 110.5(3)
C2_1 C1_1 C11_1 176.7(9)
C1_1 C2_1 Si1_1 175.1(7)
C42_1 C41_1 C43_1 112.5(6)
C42_1 C41_1 Si1_1 112.7(4)
C43_1 C41_1 Si1_1 113.8(4)
C42_1 C41_1 H41_1 105.7
C43_1 C41_1 H41_1 105.7
Si1_1 C41_1 H41_1 105.7
C41_1 C42_1 H42A_1 109.5
C41_1 C42_1 H42B_1 109.5
H42A_1 C42_1 H42B_1 109.5
C41_1 C42_1 H42C_1 109.5
H42A_1 C42_1 H42C_1 109.5
H42B_1 C42_1 H42C_1 109.5
C41_1 C43_1 H43A_1 109.5
C41_1 C43_1 H43B_1 109.5
H43A_1 C43_1 H43B_1 109.5
C41_1 C43_1 H43C_1 109.5
H43A_1 C43_1 H43C_1 109.5
H43B_1 C43_1 H43C_1 109.5
C46_1 C44_1 C45_1 115.0(6)
C46_1 C44_1 Si1_1 118.0(5)
C45_1 C44_1 Si1_1 115.5(5)
C46_1 C44_1 H44_1 101.4
C45_1 C44_1 H44_1 101.4
Si1_1 C44_1 H44_1 101.4
C44_1 C45_1 H45A_1 109.5
C44_1 C45_1 H45B_1 109.5
H45A_1 C45_1 H45B_1 109.5
C44_1 C45_1 H45C_1 109.5
H45A_1 C45_1 H45C_1 109.5
H45B_1 C45_1 H45C_1 109.5
C44_1 C46_1 H46A_1 109.5
C44_1 C46_1 H46B_1 109.5
H46A_1 C46_1 H46B_1 109.5
C44_1 C46_1 H46C_1 109.5
H46A_1 C46_1 H46C_1 109.5
H46B_1 C46_1 H46C_1 109.5
C48_1 C47_1 C49_1 119.4(6)
C48_1 C47_1 Si1_1 119.6(5)
C49_1 C47_1 Si1_1 118.5(5)
C48_1 C47_1 H47_1 95.3
C49_1 C47_1 H47_1 95.3
Si1_1 C47_1 H47_1 95.3
C47_1 C48_1 H48A_1 109.5
C47_1 C48_1 H48B_1 109.5
H48A_1 C48_1 H48B_1 109.5
C47_1 C48_1 H48C_1 109.5
H48A_1 C48_1 H48C_1 109.5
H48B_1 C48_1 H48C_1 109.5
C47_1 C49_1 H49A_1 109.5
C47_1 C49_1 H49B_1 109.5
H49A_1 C49_1 H49B_1 109.5
C47_1 C49_1 H49C_1 109.5
H49A_1 C49_1 H49C_1 109.5
H49B_1 C49_1 H49C_1 109.5
C4_1 Si2_1 C54_1 107.9(3)
C4_1 Si2_1 C57_1 106.6(3)
C54_1 Si2_1 C57_1 111.6(3)
C4_1 Si2_1 C51_1 106.1(3)
C54_1 Si2_1 C51_1 113.2(3)
C57_1 Si2_1 C51_1 111.1(3)
C4_1 C3_1 C26_1 176.2(9)
C3_1 C4_1 Si2_1 177.3(7)
C52_1 C51_1 C53_1 112.1(6)
C52_1 C51_1 Si2_1 113.3(4)
C53_1 C51_1 Si2_1 113.7(4)
C52_1 C51_1 H51_1 105.6
C53_1 C51_1 H51_1 105.6
Si2_1 C51_1 H51_1 105.6
C51_1 C52_1 H52A_1 109.5
C51_1 C52_1 H52B_1 109.5
H52A_1 C52_1 H52B_1 109.5
C51_1 C52_1 H52C_1 109.5
H52A_1 C52_1 H52C_1 109.5
H52B_1 C52_1 H52C_1 109.5
C51_1 C53_1 H53A_1 109.5
C51_1 C53_1 H53B_1 109.5
H53A_1 C53_1 H53B_1 109.5
C51_1 C53_1 H53C_1 109.5
H53A_1 C53_1 H53C_1 109.5
H53B_1 C53_1 H53C_1 109.5
C55_1 C54_1 C56_1 114.6(6)
C55_1 C54_1 Si2_1 117.5(5)
C56_1 C54_1 Si2_1 115.4(5)
C55_1 C54_1 H54_1 102.0
C56_1 C54_1 H54_1 102.0
Si2_1 C54_1 H54_1 102.0
C54_1 C55_1 H55A_1 109.5
C54_1 C55_1 H55B_1 109.5
H55A_1 C55_1 H55B_1 109.5
C54_1 C55_1 H55C_1 109.5
H55A_1 C55_1 H55C_1 109.5
H55B_1 C55_1 H55C_1 109.5
C54_1 C56_1 H56A_1 109.5
C54_1 C56_1 H56B_1 109.5
H56A_1 C56_1 H56B_1 109.5
C54_1 C56_1 H56C_1 109.5
H56A_1 C56_1 H56C_1 109.5
H56B_1 C56_1 H56C_1 109.5
C58_1 C57_1 C59_1 113.0(6)
C58_1 C57_1 Si2_1 114.8(4)
C59_1 C57_1 Si2_1 115.5(5)
C58_1 C57_1 H57_1 103.9
C59_1 C57_1 H57_1 103.9
Si2_1 C57_1 H57_1 103.9
C57_1 C58_1 H58A_1 109.5
C57_1 C58_1 H58B_1 109.5
H58A_1 C58_1 H58B_1 109.5
C57_1 C58_1 H58C_1 109.5
H58A_1 C58_1 H58C_1 109.5
H58B_1 C58_1 H58C_1 109.5
C57_1 C59_1 H59A_1 109.5
C57_1 C59_1 H59B_1 109.5
H59A_1 C59_1 H59B_1 109.5
C57_1 C59_1 H59C_1 109.5
H59A_1 C59_1 H59C_1 109.5
H59B_1 C59_1 H59C_1 109.5
C12_2 C11_2 C1_2 120.1(8)
C12_2 C11_2 C36_2 119.4(8)
C1_2 C11_2 C36_2 120.6(7)
N13_2 C12_2 C11_2 118.2(8)
N13_2 C12_2 C25_2 120.7(7)
C11_2 C12_2 C25_2 121.1(8)
C14_2 N13_2 C12_2 116.9(8)
N13_2 C14_2 C15_2 119.7(9)
N13_2 C14_2 C23_2 122.1(8)
C15_2 C14_2 C23_2 118.2(8)
C16_2 C15_2 C14_2 121.0(9)
C16_2 C15_2 H15_2 119.5
C14_2 C15_2 H15_2 119.5
C15_2 C16_2 C17_2 123.3(9)
C15_2 C16_2 H16_2 118.3
C17_2 C16_2 H16_2 118.3
C18_2 C17_2 C22_2 118.9(10)
C18_2 C17_2 C16_2 122.6(9)
C22_2 C17_2 C16_2 118.6(8)
C19_2 C18_2 C17_2 120.2(10)
C19_2 C18_2 H18_2 119.9
C17_2 C18_2 H18_2 119.9
C18_2 C19_2 C20_2 122.2(10)
C18_2 C19_2 H19_2 118.9
C20_2 C19_2 H19_2 118.9
C21_2 C20_2 C19_2 119.8(10)
C21_2 C20_2 H20_2 120.1
C19_2 C20_2 H20_2 120.1
C20_2 C21_2 C22_2 119.4(9)
C20_2 C21_2 H21_2 120.3
C22_2 C21_2 H21_2 120.3
C17_2 C22_2 C21_2 119.5(8)
C17_2 C22_2 C23_2 121.1(9)
C21_2 C22_2 C23_2 119.4(8)
N24_2 C23_2 C22_2 119.8(8)
N24_2 C23_2 C14_2 122.4(8)
C22_2 C23_2 C14_2 117.8(8)
C23_2 N24_2 C25_2 116.3(8)
N24_2 C25_2 C26_2 119.0(8)
N24_2 C25_2 C12_2 121.7(8)
C26_2 C25_2 C12_2 119.3(8)
C27_2 C26_2 C25_2 119.6(8)
C27_2 C26_2 C3_2 119.9(7)
C25_2 C26_2 C3_2 120.5(7)
N28_2 C27_2 C26_2 118.8(8)
N28_2 C27_2 C36_2 119.7(7)
C26_2 C27_2 C36_2 121.5(8)
C29_2 N28_2 C27_2 117.4(7)
N28_2 C29_2 C30_2 119.6(8)
N28_2 C29_2 C34_2 122.4(8)
C30_2 C29_2 C34_2 118.1(8)
C31_2 C30_2 C29_2 121.7(9)
C31_2 C30_2 H30_2 119.1
C29_2 C30_2 H30_2 119.1
C30_2 C31_2 C32_2 120.1(9)
C30_2 C31_2 H31_2 120.0
C32_2 C31_2 H31_2 120.0
C33_2 C32_2 C31_2 121.7(9)
C33_2 C32_2 H32_2 119.2
C31_2 C32_2 H32_2 119.2
C32_2 C33_2 C34_2 118.3(9)
C32_2 C33_2 H33_2 120.9
C34_2 C33_2 H33_2 120.8
N35_2 C34_2 C33_2 118.7(8)
N35_2 C34_2 C29_2 121.2(7)
C33_2 C34_2 C29_2 120.0(8)
C34_2 N35_2 C36_2 117.3(7)
N35_2 C36_2 C11_2 119.0(8)
N35_2 C36_2 C27_2 122.0(7)
C11_2 C36_2 C27_2 119.0(8)
C2_2 Si1_2 C41_2 108.9(5)
C2_2 Si1_2 C44_2 107.3(6)
C41_2 Si1_2 C44_2 114.7(8)
C2_2 Si1_2 C47_2 106.0(6)
C41_2 Si1_2 C47_2 107.4(7)
C44_2 Si1_2 C47_2 112.1(8)
C2_2 C1_2 C11_2 177.0(9)
C1_2 C2_2 Si1_2 178.0(8)
C42_2 C41_2 C43_2 115.2(13)
C42_2 C41_2 Si1_2 123.5(10)
C43_2 C41_2 Si1_2 118.0(11)
C42_2 C41_2 H41_2 96.1
C43_2 C41_2 H41_2 96.1
Si1_2 C41_2 H41_2 96.1
C41_2 C42_2 H42A_2 109.5
C41_2 C42_2 H42B_2 109.5
H42A_2 C42_2 H42B_2 109.5
C41_2 C42_2 H42C_2 109.5
H42A_2 C42_2 H42C_2 109.5
H42B_2 C42_2 H42C_2 109.5
C41_2 C43_2 H43A_2 109.5
C41_2 C43_2 H43B_2 109.5
H43A_2 C43_2 H43B_2 109.5
C41_2 C43_2 H43C_2 109.5
H43A_2 C43_2 H43C_2 109.5
H43B_2 C43_2 H43C_2 109.5
C46_2 C44_2 C45_2 115.8(14)
C46_2 C44_2 Si1_2 118.7(11)
C45_2 C44_2 Si1_2 115.7(11)
C46_2 C44_2 H44_2 100.6
C45_2 C44_2 H44_2 100.6
Si1_2 C44_2 H44_2 100.6
C44_2 C45_2 H45A_2 109.5
C44_2 C45_2 H45B_2 109.5
H45A_2 C45_2 H45B_2 109.5
C44_2 C45_2 H45C_2 109.5
H45A_2 C45_2 H45C_2 109.5
H45B_2 C45_2 H45C_2 109.5
C44_2 C46_2 H46A_2 109.5
C44_2 C46_2 H46B_2 109.5
H46A_2 C46_2 H46B_2 109.5
C44_2 C46_2 H46C_2 109.5
H46A_2 C46_2 H46C_2 109.5
H46B_2 C46_2 H46C_2 109.5
C48_2 C47_2 C49_2 106.2(16)
C48_2 C47_2 Si1_2 111.3(12)
C49_2 C47_2 Si1_2 109.4(12)
C48_2 C47_2 H47_2 110.0
C49_2 C47_2 H47_2 110.0
Si1_2 C47_2 H47_2 110.0
C47_2 C48_2 H48A_2 109.5
C47_2 C48_2 H48B_2 109.5
H48A_2 C48_2 H48B_2 109.5
C47_2 C48_2 H48C_2 109.5
H48A_2 C48_2 H48C_2 109.5
H48B_2 C48_2 H48C_2 109.5
C47_2 C49_2 H49A_2 109.5
C47_2 C49_2 H49B_2 109.5
H49A_2 C49_2 H49B_2 109.5
C47_2 C49_2 H49C_2 109.5
H49A_2 C49_2 H49C_2 109.5
H49B_2 C49_2 H49C_2 109.5
C4_2 Si2_2 C57_2 106.6(5)
C4_2 Si2_2 C54_2 108.7(5)
C57_2 Si2_2 C54_2 116.2(7)
C4_2 Si2_2 C51_2 106.1(5)
C57_2 Si2_2 C51_2 111.5(7)
C54_2 Si2_2 C51_2 107.3(6)
C4_2 C3_2 C26_2 177.7(9)
C3_2 C4_2 Si2_2 178.4(9)
C52_2 C51_2 C53_2 107.6(14)
C52_2 C51_2 Si2_2 115.0(11)
C53_2 C51_2 Si2_2 109.4(10)
C52_2 C51_2 H51_2 108.2
C53_2 C51_2 H51_2 108.2
Si2_2 C51_2 H51_2 108.2
C51_2 C52_2 H52A_2 109.5
C51_2 C52_2 H52B_2 109.5
H52A_2 C52_2 H52B_2 109.5
C51_2 C52_2 H52C_2 109.5
H52A_2 C52_2 H52C_2 109.5
H52B_2 C52_2 H52C_2 109.5
C51_2 C53_2 H53A_2 109.5
C51_2 C53_2 H53B_2 109.5
H53A_2 C53_2 H53B_2 109.5
C51_2 C53_2 H53C_2 109.5
H53A_2 C53_2 H53C_2 109.5
H53B_2 C53_2 H53C_2 109.5
C55_2 C54_2 C56_2 117.5(10)
C55_2 C54_2 Si2_2 120.1(8)
C56_2 C54_2 Si2_2 115.8(8)
C55_2 C54_2 H54_2 98.7
C56_2 C54_2 H54_2 98.7
Si2_2 C54_2 H54_2 98.7
C54_2 C55_2 H55A_2 109.5
C54_2 C55_2 H55B_2 109.5
H55A_2 C55_2 H55B_2 109.5
C54_2 C55_2 H55C_2 109.5
H55A_2 C55_2 H55C_2 109.5
H55B_2 C55_2 H55C_2 109.5
C54_2 C56_2 H56A_2 109.5
C54_2 C56_2 H56B_2 109.5
H56A_2 C56_2 H56B_2 109.5
C54_2 C56_2 H56C_2 109.5
H56A_2 C56_2 H56C_2 109.5
H56B_2 C56_2 H56C_2 109.5
C58_2 C57_2 C59_2 112.0(15)
C58_2 C57_2 Si2_2 114.3(12)
C59_2 C57_2 Si2_2 113.3(10)
C58_2 C57_2 H57_2 105.4
C59_2 C57_2 H57_2 105.4
Si2_2 C57_2 H57_2 105.4
C57_2 C58_2 H58A_2 109.5
C57_2 C58_2 H58B_2 109.5
H58A_2 C58_2 H58B_2 109.5
C57_2 C58_2 H58C_2 109.5
H58A_2 C58_2 H58C_2 109.5
H58B_2 C58_2 H58C_2 109.5
C57_2 C59_2 H59A_2 109.5
C57_2 C59_2 H59B_2 109.5
H59A_2 C59_2 H59B_2 109.5
C57_2 C59_2 H59C_2 109.5
H59A_2 C59_2 H59C_2 109.5
H59B_2 C59_2 H59C_2 109.5

loop_
_geom_bond_atom_site_label_1
_geom_bond_atom_site_label_2
_geom_bond_distance
C11_1 C12_1 1.398(10)
C11_1 C36_1 1.420(10)
C11_1 C1_1 1.447(9)
C12_1 N13_1 1.372(9)
C12_1 C25_1 1.426(10)
N13_1 C14_1 1.296(9)
C14_1 C23_1 1.445(11)
C14_1 C15_1 1.460(11)
C15_1 C16_1 1.338(10)
C15_1 H15_1 0.9500
C16_1 C17_1 1.447(11)
C16_1 H16_1 0.9500
C17_1 C22_1 1.381(11)
C17_1 C18_1 1.396(11)
C18_1 C19_1 1.389(12)
C18_1 H18_1 0.9500
C19_1 C20_1 1.396(12)
C19_1 H19_1 0.9500
C20_1 C21_1 1.405(11)
C20_1 H20_1 0.9500
C21_1 C22_1 1.375(11)
C21_1 H21_1 0.9500
C22_1 C23_1 1.463(11)
C23_1 N24_1 1.338(9)
N24_1 C25_1 1.388(9)
C25_1 C26_1 1.414(10)
C26_1 C27_1 1.416(10)
C26_1 C3_1 1.451(10)
C27_1 N28_1 1.357(9)
C27_1 C36_1 1.425(10)
N28_1 C29_1 1.325(9)
C29_1 C30_1 1.412(10)
C29_1 C34_1 1.466(10)
C30_1 C31_1 1.355(10)
C30_1 H30_1 0.9500
C31_1 C32_1 1.423(11)
C31_1 H31_1 0.9500
C32_1 C33_1 1.356(10)
C32_1 H32_1 0.9500
C33_1 C34_1 1.435(10)
C33_1 H33_1 0.9500
C34_1 N35_1 1.298(9)
N35_1 C36_1 1.355(9)
Si1_1 C2_1 1.819(6)
Si1_1 C47_1 1.854(5)
Si1_1 C44_1 1.860(5)
Si1_1 C41_1 1.878(5)
C1_1 C2_1 1.192(7)
C41_1 C42_1 1.488(5)
C41_1 C43_1 1.491(5)
C41_1 H41_1 1.0000
C42_1 H42A_1 0.9800
C42_1 H42B_1 0.9800
C42_1 H42C_1 0.9800
C43_1 H43A_1 0.9800
C43_1 H43B_1 0.9800
C43_1 H43C_1 0.9800
C44_1 C46_1 1.469(5)
C44_1 C45_1 1.487(5)
C44_1 H44_1 1.0000
C45_1 H45A_1 0.9800
C45_1 H45B_1 0.9800
C45_1 H45C_1 0.9800
C46_1 H46A_1 0.9800
C46_1 H46B_1 0.9800
C46_1 H46C_1 0.9800
C47_1 C48_1 1.464(5)
C47_1 C49_1 1.464(5)
C47_1 H47_1 1.0000
C48_1 H48A_1 0.9800
C48_1 H48B_1 0.9800
C48_1 H48C_1 0.9800
C49_1 H49A_1 0.9800
C49_1 H49B_1 0.9800
C49_1 H49C_1 0.9800
Si2_1 C4_1 1.820(6)
Si2_1 C54_1 1.860(5)
Si2_1 C57_1 1.867(5)
Si2_1 C51_1 1.873(5)
C3_1 C4_1 1.191(7)
C51_1 C52_1 1.489(5)
C51_1 C53_1 1.489(5)
C51_1 H51_1 1.0000
C52_1 H52A_1 0.9800
C52_1 H52B_1 0.9800
C52_1 H52C_1 0.9800
C53_1 H53A_1 0.9800
C53_1 H53B_1 0.9800
C53_1 H53C_1 0.9800
C54_1 C55_1 1.477(5)
C54_1 C56_1 1.486(5)
C54_1 H54_1 1.0000
C55_1 H55A_1 0.9800
C55_1 H55B_1 0.9800
C55_1 H55C_1 0.9800
C56_1 H56A_1 0.9800
C56_1 H56B_1 0.9800
C56_1 H56C_1 0.9800
C57_1 C58_1 1.488(5)
C57_1 C59_1 1.491(5)
C57_1 H57_1 1.0000
C58_1 H58A_1 0.9800
C58_1 H58B_1 0.9800
C58_1 H58C_1 0.9800
C59_1 H59A_1 0.9800
C59_1 H59B_1 0.9800
C59_1 H59C_1 0.9800
C11_2 C12_2 1.383(10)
C11_2 C1_2 1.424(10)
C11_2 C36_2 1.428(10)
C12_2 N13_2 1.362(9)
C12_2 C25_2 1.446(10)
N13_2 C14_2 1.306(9)
C14_2 C15_2 1.456(10)
C14_2 C23_2 1.464(11)
C15_2 C16_2 1.337(11)
C15_2 H15_2 0.9500
C16_2 C17_2 1.432(11)
C16_2 H16_2 0.9500
C17_2 C18_2 1.398(11)
C17_2 C22_2 1.399(11)
C18_2 C19_2 1.339(11)
C18_2 H18_2 0.9500
C19_2 C20_2 1.372(11)
C19_2 H19_2 0.9500
C20_2 C21_2 1.374(11)
C20_2 H20_2 0.9500
C21_2 C22_2 1.410(11)
C21_2 H21_2 0.9500
C22_2 C23_2 1.465(11)
C23_2 N24_2 1.305(9)
N24_2 C25_2 1.362(9)
C25_2 C26_2 1.413(10)
C26_2 C27_2 1.385(10)
C26_2 C3_2 1.448(11)
C27_2 N28_2 1.374(9)
C27_2 C36_2 1.436(10)
N28_2 C29_2 1.327(9)
C29_2 C30_2 1.412(10)
C29_2 C34_2 1.434(11)
C30_2 C31_2 1.349(11)
C30_2 H30_2 0.9500
C31_2 C32_2 1.415(11)
C31_2 H31_2 0.9500
C32_2 C33_2 1.378(11)
C32_2 H32_2 0.9500
C33_2 C34_2 1.429(10)
C33_2 H33_2 0.9500
C34_2 N35_2 1.331(9)
N35_2 C36_2 1.354(9)
Si1_2 C2_2 1.814(9)
Si1_2 C41_2 1.818(10)
Si1_2 C44_2 1.849(12)
Si1_2 C47_2 1.892(13)
C1_2 C2_2 1.210(9)
C41_2 C42_2 1.375(12)
C41_2 C43_2 1.449(14)
C41_2 H41_2 1.0000
C42_2 H42A_2 0.9800
C42_2 H42B_2 0.9800
C42_2 H42C_2 0.9800
C43_2 H43A_2 0.9800
C43_2 H43B_2 0.9800
C43_2 H43C_2 0.9800
C44_2 C46_2 1.414(14)
C44_2 C45_2 1.521(13)
C44_2 H44_2 1.0000
C45_2 H45A_2 0.9800
C45_2 H45B_2 0.9800
C45_2 H45C_2 0.9800
C46_2 H46A_2 0.9800
C46_2 H46B_2 0.9800
C46_2 H46C_2 0.9800
C47_2 C48_2 1.441(14)
C47_2 C49_2 1.546(16)
C47_2 H47_2 1.0000
C48_2 H48A_2 0.9800
C48_2 H48B_2 0.9800
C48_2 H48C_2 0.9800
C49_2 H49A_2 0.9800
C49_2 H49B_2 0.9800
C49_2 H49C_2 0.9800
Si2_2 C4_2 1.835(9)
Si2_2 C57_2 1.801(12)
Si2_2 C54_2 1.868(10)
Si2_2 C51_2 1.908(11)
C3_2 C4_2 1.184(9)
C51_2 C52_2 1.407(13)
C51_2 C53_2 1.531(14)
C51_2 H51_2 1.0000
C52_2 H52A_2 0.9800
C52_2 H52B_2 0.9800
C52_2 H52C_2 0.9800
C53_2 H53A_2 0.9800
C53_2 H53B_2 0.9800
C53_2 H53C_2 0.9800
C54_2 C55_2 1.433(11)
C54_2 C56_2 1.496(11)
C54_2 H54_2 1.0000
C55_2 H55A_2 0.9800
C55_2 H55B_2 0.9800
C55_2 H55C_2 0.9800
C56_2 H56A_2 0.9800
C56_2 H56B_2 0.9800
C56_2 H56C_2 0.9800
C57_2 C58_2 1.486(15)
C57_2 C59_2 1.538(14)
C57_2 H57_2 1.0000
C58_2 H58A_2 0.9800
C58_2 H58B_2 0.9800
C58_2 H58C_2 0.9800
C59_2 H59A_2 0.9800
C59_2 H59B_2 0.9800
C59_2 H59C_2 0.9800

loop_
_geom_torsion_atom_site_label_1
_geom_torsion_atom_site_label_2
_geom_torsion_atom_site_label_3
_geom_torsion_atom_site_label_4
_geom_torsion
C36_1 C11_1 C12_1 N13_1 178.6(7)
C1_1 C11_1 C12_1 N13_1 -3.4(11)
C36_1 C11_1 C12_1 C25_1 -0.7(11)
C1_1 C11_1 C12_1 C25_1 177.3(7)
C11_1 C12_1 N13_1 C14_1 179.4(7)
C25_1 C12_1 N13_1 C14_1 -1.3(11)
C12_1 N13_1 C14_1 C23_1 0.1(11)
C12_1 N13_1 C14_1 C15_1 -177.6(7)
N13_1 C14_1 C15_1 C16_1 179.2(8)
C23_1 C14_1 C15_1 C16_1 1.4(12)
C14_1 C15_1 C16_1 C17_1 -0.1(13)
C15_1 C16_1 C17_1 C22_1 -2.1(13)
C15_1 C16_1 C17_1 C18_1 -179.4(8)
C22_1 C17_1 C18_1 C19_1 1.5(13)
C16_1 C17_1 C18_1 C19_1 178.8(8)
C17_1 C18_1 C19_1 C20_1 -1.1(13)
C18_1 C19_1 C20_1 C21_1 0.1(14)
C19_1 C20_1 C21_1 C22_1 0.3(13)
C20_1 C21_1 C22_1 C17_1 0.1(12)
C20_1 C21_1 C22_1 C23_1 178.8(7)
C18_1 C17_1 C22_1 C21_1 -1.0(12)
C16_1 C17_1 C22_1 C21_1 -178.2(8)
C18_1 C17_1 C22_1 C23_1 -179.8(7)
C16_1 C17_1 C22_1 C23_1 3.0(12)
N13_1 C14_1 C23_1 N24_1 1.2(12)
C15_1 C14_1 C23_1 N24_1 178.9(7)
N13_1 C14_1 C23_1 C22_1 -178.2(7)
C15_1 C14_1 C23_1 C22_1 -0.5(11)
C21_1 C22_1 C23_1 N24_1 0.1(11)
C17_1 C22_1 C23_1 N24_1 178.9(7)
C21_1 C22_1 C23_1 C14_1 179.5(7)
C17_1 C22_1 C23_1 C14_1 -1.7(11)
C14_1 C23_1 N24_1 C25_1 -1.0(11)
C22_1 C23_1 N24_1 C25_1 178.4(6)
C23_1 N24_1 C25_1 C26_1 -179.6(7)
C23_1 N24_1 C25_1 C12_1 -0.3(10)
N13_1 C12_1 C25_1 N24_1 1.5(11)
C11_1 C12_1 C25_1 N24_1 -179.2(7)
N13_1 C12_1 C25_1 C26_1 -179.2(7)
C11_1 C12_1 C25_1 C26_1 0.1(11)
N24_1 C25_1 C26_1 C27_1 178.2(6)
C12_1 C25_1 C26_1 C27_1 -1.1(11)
N24_1 C25_1 C26_1 C3_1 -1.1(11)
C12_1 C25_1 C26_1 C3_1 179.5(7)
C25_1 C26_1 C27_1 N28_1 179.9(7)
C3_1 C26_1 C27_1 N28_1 -0.7(11)
C25_1 C26_1 C27_1 C36_1 2.7(11)
C3_1 C26_1 C27_1 C36_1 -177.9(7)
C26_1 C27_1 N28_1 C29_1 -177.2(6)
C36_1 C27_1 N28_1 C29_1 0.0(11)
C27_1 N28_1 C29_1 C30_1 -178.8(7)
C27_1 N28_1 C29_1 C34_1 0.9(10)
N28_1 C29_1 C30_1 C31_1 -179.1(7)
C34_1 C29_1 C30_1 C31_1 1.2(12)
C29_1 C30_1 C31_1 C32_1 -0.7(12)
C30_1 C31_1 C32_1 C33_1 0.2(12)
C31_1 C32_1 C33_1 C34_1 -0.2(12)
C32_1 C33_1 C34_1 N35_1 -178.0(7)
C32_1 C33_1 C34_1 C29_1 0.7(11)
N28_1 C29_1 C34_1 N35_1 -2.2(11)
C30_1 C29_1 C34_1 N35_1 177.5(7)
N28_1 C29_1 C34_1 C33_1 179.1(7)
C30_1 C29_1 C34_1 C33_1 -1.2(10)
C33_1 C34_1 N35_1 C36_1 -178.9(6)
C29_1 C34_1 N35_1 C36_1 2.4(10)
C34_1 N35_1 C36_1 C11_1 179.2(7)
C34_1 N35_1 C36_1 C27_1 -1.5(10)
C12_1 C11_1 C36_1 N35_1 -178.5(6)
C1_1 C11_1 C36_1 N35_1 3.5(10)
C12_1 C11_1 C36_1 C27_1 2.2(10)
C1_1 C11_1 C36_1 C27_1 -175.8(7)
N28_1 C27_1 C36_1 N35_1 0.3(11)
C26_1 C27_1 C36_1 N35_1 177.4(7)
N28_1 C27_1 C36_1 C11_1 179.6(7)
C26_1 C27_1 C36_1 C11_1 -3.3(11)
C2_1 Si1_1 C41_1 C42_1 -72.0(6)
C47_1 Si1_1 C41_1 C42_1 172.6(6)
C44_1 Si1_1 C41_1 C42_1 44.6(7)
C2_1 Si1_1 C41_1 C43_1 57.6(7)
C47_1 Si1_1 C41_1 C43_1 -57.8(7)
C44_1 Si1_1 C41_1 C43_1 174.2(6)
C2_1 Si1_1 C44_1 C46_1 -44.8(10)
C47_1 Si1_1 C44_1 C46_1 73.4(10)
C41_1 Si1_1 C44_1 C46_1 -159.9(10)
C2_1 Si1_1 C44_1 C45_1 173.4(8)
C47_1 Si1_1 C44_1 C45_1 -68.4(8)
C41_1 Si1_1 C44_1 C45_1 58.4(8)
C2_1 Si1_1 C47_1 C48_1 34.1(13)
C44_1 Si1_1 C47_1 C48_1 -85.0(12)
C41_1 Si1_1 C47_1 C48_1 148.9(11)
C2_1 Si1_1 C47_1 C49_1 -164.2(12)
C44_1 Si1_1 C47_1 C49_1 76.7(13)
C41_1 Si1_1 C47_1 C49_1 -49.4(13)
C4_1 Si2_1 C51_1 C52_1 -59.7(6)
C54_1 Si2_1 C51_1 C52_1 -177.8(6)
C57_1 Si2_1 C51_1 C52_1 55.8(7)
C4_1 Si2_1 C51_1 C53_1 69.8(7)
C54_1 Si2_1 C51_1 C53_1 -48.3(7)
C57_1 Si2_1 C51_1 C53_1 -174.7(6)
C4_1 Si2_1 C54_1 C55_1 -24.7(9)
C57_1 Si2_1 C54_1 C55_1 -141.5(8)
C51_1 Si2_1 C54_1 C55_1 92.4(8)
C4_1 Si2_1 C54_1 C56_1 -164.6(9)
C57_1 Si2_1 C54_1 C56_1 78.6(9)
C51_1 Si2_1 C54_1 C56_1 -47.5(9)
C4_1 Si2_1 C57_1 C58_1 -46.8(7)
C54_1 Si2_1 C57_1 C58_1 70.8(7)
C51_1 Si2_1 C57_1 C58_1 -162.0(6)
C4_1 Si2_1 C57_1 C59_1 179.2(6)
C54_1 Si2_1 C57_1 C59_1 -63.3(7)
C51_1 Si2_1 C57_1 C59_1 64.0(7)
C1_2 C11_2 C12_2 N13_2 -5.5(11)
C36_2 C11_2 C12_2 N13_2 176.4(6)
C1_2 C11_2 C12_2 C25_2 173.9(7)
C36_2 C11_2 C12_2 C25_2 -4.3(11)
C11_2 C12_2 N13_2 C14_2 177.4(7)
C25_2 C12_2 N13_2 C14_2 -1.9(10)
C12_2 N13_2 C14_2 C15_2 -179.3(7)
C12_2 N13_2 C14_2 C23_2 -0.3(11)
N13_2 C14_2 C15_2 C16_2 178.9(8)
C23_2 C14_2 C15_2 C16_2 -0.1(12)
C14_2 C15_2 C16_2 C17_2 -0.6(13)
C15_2 C16_2 C17_2 C18_2 -179.1(9)
C15_2 C16_2 C17_2 C22_2 1.2(13)
C22_2 C17_2 C18_2 C19_2 -0.2(13)
C16_2 C17_2 C18_2 C19_2 -179.9(8)
C17_2 C18_2 C19_2 C20_2 -0.8(14)
C18_2 C19_2 C20_2 C21_2 1.9(14)
C19_2 C20_2 C21_2 C22_2 -2.1(13)
C18_2 C17_2 C22_2 C21_2 0.0(12)
C16_2 C17_2 C22_2 C21_2 179.7(7)
C18_2 C17_2 C22_2 C23_2 179.1(7)
C16_2 C17_2 C22_2 C23_2 -1.2(11)
C20_2 C21_2 C22_2 C17_2 1.1(12)
C20_2 C21_2 C22_2 C23_2 -178.0(8)
C17_2 C22_2 C23_2 N24_2 179.5(7)
C21_2 C22_2 C23_2 N24_2 -1.3(11)
C17_2 C22_2 C23_2 C14_2 0.5(11)
C21_2 C22_2 C23_2 C14_2 179.6(7)
N13_2 C14_2 C23_2 N24_2 2.1(12)
C15_2 C14_2 C23_2 N24_2 -178.9(7)
N13_2 C14_2 C23_2 C22_2 -178.9(7)
C15_2 C14_2 C23_2 C22_2 0.1(11)
C22_2 C23_2 N24_2 C25_2 179.6(7)
C14_2 C23_2 N24_2 C25_2 -1.4(11)
C23_2 N24_2 C25_2 C26_2 -179.5(7)
C23_2 N24_2 C25_2 C12_2 -0.8(11)
N13_2 C12_2 C25_2 N24_2 2.6(11)
C11_2 C12_2 C25_2 N24_2 -176.6(7)
N13_2 C12_2 C25_2 C26_2 -178.7(7)
C11_2 C12_2 C25_2 C26_2 2.0(11)
N24_2 C25_2 C26_2 C27_2 178.7(7)
C12_2 C25_2 C26_2 C27_2 0.0(11)
N24_2 C25_2 C26_2 C3_2 -3.7(11)
C12_2 C25_2 C26_2 C3_2 177.6(7)
C25_2 C26_2 C27_2 N28_2 -178.9(6)
C3_2 C26_2 C27_2 N28_2 3.5(11)
C25_2 C26_2 C27_2 C36_2 0.3(11)
C3_2 C26_2 C27_2 C36_2 -177.3(7)
C26_2 C27_2 N28_2 C29_2 -179.9(7)
C36_2 C27_2 N28_2 C29_2 0.9(10)
C27_2 N28_2 C29_2 C30_2 179.9(6)
C27_2 N28_2 C29_2 C34_2 -0.1(11)
N28_2 C29_2 C30_2 C31_2 -179.8(8)
C34_2 C29_2 C30_2 C31_2 0.2(11)
C29_2 C30_2 C31_2 C32_2 3.0(13)
C30_2 C31_2 C32_2 C33_2 -4.1(13)
C31_2 C32_2 C33_2 C34_2 1.9(12)
C32_2 C33_2 C34_2 N35_2 178.7(7)
C32_2 C33_2 C34_2 C29_2 1.3(11)
N28_2 C29_2 C34_2 N35_2 0.3(12)
C30_2 C29_2 C34_2 N35_2 -179.7(7)
N28_2 C29_2 C34_2 C33_2 177.7(7)
C30_2 C29_2 C34_2 C33_2 -2.4(11)
C33_2 C34_2 N35_2 C36_2 -178.6(7)
C29_2 C34_2 N35_2 C36_2 -1.2(11)
C34_2 N35_2 C36_2 C11_2 -176.6(6)
C34_2 N35_2 C36_2 C27_2 2.0(11)
C12_2 C11_2 C36_2 N35_2 -176.9(7)
C1_2 C11_2 C36_2 N35_2 5.0(11)
C12_2 C11_2 C36_2 C27_2 4.5(11)
C1_2 C11_2 C36_2 C27_2 -173.6(7)
N28_2 C27_2 C36_2 N35_2 -1.8(11)
C26_2 C27_2 C36_2 N35_2 178.9(7)
N28_2 C27_2 C36_2 C11_2 176.7(6)
C26_2 C27_2 C36_2 C11_2 -2.6(11)
C2_2 Si1_2 C41_2 C42_2 23.0(19)
C44_2 Si1_2 C41_2 C42_2 -97.3(17)
C47_2 Si1_2 C41_2 C42_2 137.4(17)
C2_2 Si1_2 C41_2 C43_2 -135.4(18)
C44_2 Si1_2 C41_2 C43_2 104.3(19)
C47_2 Si1_2 C41_2 C43_2 -21(2)
C2_2 Si1_2 C44_2 C46_2 -34.6(19)
C41_2 Si1_2 C44_2 C46_2 86.6(17)
C47_2 Si1_2 C44_2 C46_2 -150.6(16)
C2_2 Si1_2 C44_2 C45_2 -179.0(13)
C41_2 Si1_2 C44_2 C45_2 -57.8(16)
C47_2 Si1_2 C44_2 C45_2 64.9(17)
C2_2 Si1_2 C47_2 C48_2 -65.5(15)
C41_2 Si1_2 C47_2 C48_2 178.1(14)
C44_2 Si1_2 C47_2 C48_2 51.3(16)
C2_2 Si1_2 C47_2 C49_2 51.5(14)
C41_2 Si1_2 C47_2 C49_2 -64.8(14)
C44_2 Si1_2 C47_2 C49_2 168.4(12)
C4_2 Si2_2 C54_2 C55_2 -28.0(13)
C57_2 Si2_2 C54_2 C55_2 92.1(12)
C51_2 Si2_2 C54_2 C55_2 -142.3(12)
C4_2 Si2_2 C54_2 C56_2 -178.7(9)
C57_2 Si2_2 C54_2 C56_2 -58.5(12)
C51_2 Si2_2 C54_2 C56_2 67.0(11)
C4_2 Si2_2 C57_2 C58_2 60.9(14)
C54_2 Si2_2 C57_2 C58_2 -60.4(14)
C51_2 Si2_2 C57_2 C58_2 176.2(12)
C4_2 Si2_2 C57_2 C59_2 -169.1(14)
C54_2 Si2_2 C57_2 C59_2 69.6(16)
C51_2 Si2_2 C57_2 C59_2 -53.8(16)
